data_4336405
loop_
_publ_author_name
'Christoph Hennig'
'Atsushi Ikeda-Ohno'
'Werner Kraus'
'Stephan Weiss'
'Philip Pattison'
'Hermann Emerich'
'Paula M. Abdala'
'Andreas C. Scheinost'

_publ_section_title
;
 Crystal Structure and Solution Species of Ce(III) and Ce(IV) Formates:
 From Mononuclear to Hexanuclear Complexes
;
_journal_name_full 'Inorganic Chemistry'
_journal_page_first 11734
_journal_page_last 11743
_journal_paper_doi 10.1021/ic400999j
_journal_volume 52
_journal_year 2013
_chemical_formula_sum 'C10 H14 Ce6 N12 O54'
_chemical_formula_weight 2007.05
_chemical_name_systematic
; 
 ? 
;
_space_group_IT_number 60
_symmetry_cell_setting orthorhombic
_symmetry_space_group_name_Hall '-P 2n 2ab'
_symmetry_space_group_name_H-M 'P b c n'
_atom_sites_solution_hydrogens geom
_atom_sites_solution_primary direct
_atom_sites_solution_secondary difmap
_audit_creation_method SHELXL-97
_cell_angle_alpha 90.00
_cell_angle_beta 90.00
_cell_angle_gamma 90.00
_cell_formula_units_Z 4
_cell_length_a 12.3752(17)
_cell_length_b 26.152(3)
_cell_length_c 15.698(3)
_cell_measurement_reflns_used 1669
_cell_measurement_temperature 296(2)
_cell_measurement_theta_max 18.52
_cell_measurement_theta_min 2.23
_cell_volume 5080.4(13)
_computing_cell_refinement 'Bruker SAINT'
_computing_data_collection 'Bruker APEX2'
_computing_data_reduction 'Bruker SAINT'
_computing_molecular_graphics 'Bruker SHELXTL'
_computing_publication_material 'Bruker SHELXTL'
_computing_structure_refinement 'SHELXL-97 (Sheldrick, 2008)'
_computing_structure_solution 'SHELXS-97 (Sheldrick, 2008)'
_diffrn_ambient_temperature 296(2)
_diffrn_measured_fraction_theta_full 0.976
_diffrn_measured_fraction_theta_max 0.976
_diffrn_measurement_device_type 'Bruker APEX-II CCD'
_diffrn_measurement_method '\f and \w scans'
_diffrn_radiation_monochromator graphite
_diffrn_radiation_source 'fine-focus sealed tube'
_diffrn_radiation_type MoK\a
_diffrn_radiation_wavelength 0.71073
_diffrn_reflns_av_R_equivalents 0.0000
_diffrn_reflns_av_sigmaI/netI 0.0218
_diffrn_reflns_limit_h_max 15
_diffrn_reflns_limit_h_min 0
_diffrn_reflns_limit_k_max 32
_diffrn_reflns_limit_k_min 0
_diffrn_reflns_limit_l_max 19
_diffrn_reflns_limit_l_min 0
_diffrn_reflns_number 5054
_diffrn_reflns_theta_full 26.35
_diffrn_reflns_theta_max 26.35
_diffrn_reflns_theta_min 1.56
_diffrn_standards_number 0
_exptl_absorpt_coefficient_mu 5.410
_exptl_absorpt_correction_T_max 0.3394
_exptl_absorpt_correction_T_min 0.1888
_exptl_absorpt_correction_type multi-scan
_exptl_absorpt_process_details 'SADABS (Bruker, 2001)'
_exptl_crystal_colour yellow
_exptl_crystal_density_diffrn 2.624
_exptl_crystal_description block
_exptl_crystal_F_000 3752
_exptl_crystal_size_max 0.07
_exptl_crystal_size_mid 0.05
_exptl_crystal_size_min 0.03
_refine_diff_density_max 0.721
_refine_diff_density_min -1.544
_refine_diff_density_rms 0.174
_refine_ls_extinction_method none
_refine_ls_goodness_of_fit_ref 1.291
_refine_ls_hydrogen_treatment mixed
_refine_ls_matrix_type full
_refine_ls_number_parameters 373
_refine_ls_number_reflns 5054
_refine_ls_number_restraints 3
_refine_ls_restrained_S_all 1.292
_refine_ls_R_factor_all 0.0427
_refine_ls_R_factor_gt 0.0347
_refine_ls_shift/su_max 0.000
_refine_ls_shift/su_mean 0.000
_refine_ls_structure_factor_coef Fsqd
_refine_ls_weighting_details 'calc w=1/[\s^2^(Fo^2^)+(0.0367P)^2^+17.4881P] where P=(Fo^2^+2Fc^2^)/3'
_refine_ls_weighting_scheme calc
_refine_ls_wR_factor_gt 0.1049
_refine_ls_wR_factor_ref 0.1116
_reflns_number_gt 3663
_reflns_number_total 5054
_reflns_threshold_expression >2sigma(I)
_cod_data_source_file ic400999j_si_002.cif
_cod_data_source_block wk76
_cod_database_code 4336405

loop_
_symmetry_equiv_pos_as_xyz
'x, y, z'
'-x+1/2, -y+1/2, z+1/2'
'x+1/2, -y+1/2, -z'
'-x, y, -z+1/2'
'-x, -y, -z'
'x-1/2, y-1/2, -z-1/2'
'-x-1/2, y-1/2, z'
'x, -y, z-1/2'

loop_
_atom_site_label
_atom_site_type_symbol
_atom_site_fract_x
_atom_site_fract_y
_atom_site_fract_z
_atom_site_U_iso_or_equiv
_atom_site_adp_type
_atom_site_occupancy
_atom_site_symmetry_multiplicity
_atom_site_calc_flag
_atom_site_refinement_flags
Ce1 Ce 0.5000 0.218878(17) 0.2500 0.05508(18) Uani 1 2 d S
Ce2 Ce 0.30280(4) 0.116433(15) 0.18234(4) 0.0796(2) Uani 1 1 d .
Ce3 Ce 0.59228(4) 0.117771(13) 0.09440(4) 0.0760(2) Uani 1 1 d .
Ce4 Ce 0.5000 0.01760(2) 0.2500 0.0946(3) Uani 1 2 d S
C1 C 0.1525(8) 0.1161(3) 0.3591(7) 0.072(2) Uani 1 1 d .
H1A H 0.0832 0.1127 0.3812 0.086 Uiso 1 1 calc R
C2 C 0.2542(6) 0.2451(3) 0.1702(5) 0.0572(17) Uani 1 1 d .
H2A H 0.2080 0.2690 0.1457 0.069 Uiso 1 1 calc R
C3 C 0.3815(6) 0.2490(2) 0.4292(5) 0.0485(15) Uani 1 1 d .
H3A H 0.3510 0.2750 0.4619 0.058 Uiso 1 1 calc R
C4 C 0.2766(12) -0.0151(4) 0.1565(9) 0.101(4) Uani 1 1 d .
H4A H 0.2366 -0.0414 0.1319 0.121 Uiso 1 1 calc R
C5 C 0.5978(8) -0.0123(3) 0.0495(6) 0.073(2) Uani 1 1 d .
H5A H 0.6042 -0.0370 0.0071 0.087 Uiso 1 1 calc R
N1 N 0.1615(8) 0.1166(3) 0.0296(8) 0.094(3) Uani 1 1 d .
N2 N 0.5755(6) 0.1312(3) -0.0924(7) 0.075(2) Uani 1 1 d .
N3 N 0.0000 0.1028(7) 0.7500 0.161(9) Uani 1 2 d SD
N4 N 0.1168(6) 0.2563(2) 0.4312(5) 0.0607(16) Uani 1 1 d .
O1 O 0.3410(4) 0.06020(19) 0.2980(4) 0.0753(18) Uani 1 1 d .
H1 H 0.2814 0.0379 0.3156 0.090 Uiso 1 1 calc R
O2 O 0.4510(5) 0.07539(19) 0.1501(4) 0.0793(19) Uani 1 1 d .
O3 O 0.3842(4) 0.15885(16) 0.2884(4) 0.0591(14) Uani 1 1 d .
O4 O 0.4378(4) 0.1724(2) 0.1212(4) 0.0678(15) Uani 1 1 d .
H4 H 0.4139 0.1937 0.0734 0.081 Uiso 1 1 calc R
O5 O 0.2135(5) 0.11726(19) 0.4145(4) 0.0622(14) Uani 1 1 d .
O6 O 0.1468(4) 0.1178(2) 0.2762(5) 0.0728(17) Uani 1 1 d .
O7 O 0.2215(4) 0.2011(2) 0.1705(4) 0.0648(14) Uani 1 1 d .
O8 O 0.3408(4) 0.26224(18) 0.1979(3) 0.0550(12) Uani 1 1 d .
O9 O 0.4306(4) 0.26324(18) 0.3702(3) 0.0551(12) Uani 1 1 d .
O10 O 0.3624(4) 0.20330(17) 0.4568(4) 0.0580(12) Uani 1 1 d .
O11 O 0.2388(6) 0.0307(2) 0.1410(5) 0.095(2) Uani 1 1 d .
O12 O 0.3559(6) -0.0299(2) 0.1981(5) 0.087(2) Uani 1 1 d .
O13 O 0.5740(5) -0.0271(2) 0.1307(4) 0.0766(17) Uani 1 1 d .
O14 O 0.6119(5) 0.0359(2) 0.0299(4) 0.0738(16) Uani 1 1 d .
O15 O 0.2721(6) 0.1157(2) 0.0229(5) 0.093(2) Uani 1 1 d .
O16 O 0.1225(9) 0.1155(3) -0.0400(7) 0.116(3) Uani 1 1 d .
O17 O 0.1218(6) 0.1156(2) 0.1011(5) 0.086(2) Uani 1 1 d .
O18 O 0.5560(6) 0.1434(3) -0.1674(6) 0.095(2) Uani 1 1 d .
O19 O 0.6635(5) 0.12214(18) -0.0615(4) 0.0689(15) Uani 1 1 d .
O20 O 0.4924(6) 0.1298(2) -0.0414(5) 0.091(2) Uani 1 1 d .
O21 O 0.0000 0.1508(7) 0.7500 0.204(9) Uani 1 2 d SD
O22 O 0.0866(10) 0.0827(5) 0.7263(11) 0.185(6) Uani 1 1 d D
O23 O 0.0417(5) 0.2203(2) 0.4285(4) 0.0746(16) Uani 1 1 d .
O24 O 0.1399(6) 0.2723(3) 0.3581(5) 0.0872(19) Uani 1 1 d .
O25 O 0.1512(5) 0.2694(2) 0.4978(5) 0.0809(17) Uani 1 1 d .
O26 O 0.1804(8) 0.0030(4) 0.8499(7) 0.134(3) Uani 1 1 d .
O27 O 0.0000 0.2091(6) 0.2500 0.141(5) Uani 1 2 d S
O28 O 0.1027(5) 0.1578(2) 0.5714(4) 0.0794(17) Uani 1 1 d .
N5 N 0.0907(18) 0.0108(9) 0.5007(16) 0.258(10) Uani 1 1 d .
N6 N 0.0000 0.0269(11) 0.2500 0.200(10) Uani 1 2 d S
N7 N 0.1961(8) 0.3775(3) 0.3289(6) 0.092(3) Uani 1 1 d .

loop_
_atom_site_aniso_label
_atom_site_aniso_U_11
_atom_site_aniso_U_22
_atom_site_aniso_U_33
_atom_site_aniso_U_23
_atom_site_aniso_U_13
_atom_site_aniso_U_12
Ce1 0.0424(3) 0.0217(2) 0.1011(5) 0.000 0.0150(3) 0.000
Ce2 0.0572(3) 0.0352(2) 0.1463(5) -0.0373(2) 0.0497(3) -0.01547(17)
Ce3 0.0611(3) 0.02147(18) 0.1455(5) -0.0072(2) 0.0552(3) -0.00515(15)
Ce4 0.0915(5) 0.0199(2) 0.1725(9) 0.000 0.0849(6) 0.000
C1 0.073(6) 0.064(5) 0.078(7) 0.003(5) -0.002(5) -0.007(4)
C2 0.054(4) 0.047(4) 0.071(5) -0.002(3) 0.007(4) 0.006(3)
C3 0.054(4) 0.041(3) 0.051(4) 0.001(3) -0.003(3) -0.001(3)
C4 0.124(10) 0.064(6) 0.114(10) -0.009(6) 0.037(8) -0.007(6)
C5 0.091(6) 0.051(4) 0.077(6) -0.003(4) 0.002(5) -0.001(4)
N1 0.089(6) 0.061(5) 0.131(9) -0.026(5) 0.033(6) -0.031(4)
N2 0.059(4) 0.048(4) 0.118(7) -0.021(4) 0.018(5) -0.007(3)
N3 0.20(3) 0.17(2) 0.119(16) 0.000 -0.029(18) 0.000
N4 0.067(4) 0.048(3) 0.067(5) 0.001(3) 0.008(4) 0.013(3)
O1 0.052(3) 0.049(3) 0.125(5) -0.017(3) 0.039(3) -0.020(2)
O2 0.076(4) 0.044(3) 0.118(5) -0.028(3) 0.046(4) -0.013(3)
O3 0.048(3) 0.033(2) 0.096(4) -0.002(2) 0.029(3) 0.0060(19)
O4 0.065(3) 0.051(3) 0.087(4) 0.001(3) 0.018(3) 0.005(2)
O5 0.063(3) 0.055(3) 0.068(4) -0.010(3) 0.022(3) 0.005(2)
O6 0.052(3) 0.059(3) 0.107(6) -0.013(3) 0.009(3) -0.015(2)
O7 0.058(3) 0.059(3) 0.077(4) -0.012(3) 0.013(3) -0.004(2)
O8 0.048(3) 0.044(2) 0.072(3) -0.005(2) 0.004(2) 0.003(2)
O9 0.056(3) 0.041(2) 0.068(3) 0.005(2) 0.006(3) 0.004(2)
O10 0.057(3) 0.042(2) 0.075(4) 0.000(2) 0.007(3) -0.001(2)
O11 0.101(5) 0.060(4) 0.125(6) -0.029(4) 0.027(5) -0.022(4)
O12 0.102(5) 0.054(3) 0.105(6) -0.002(3) 0.039(5) -0.011(4)
O13 0.087(4) 0.050(3) 0.093(5) -0.005(3) 0.011(4) 0.006(3)
O14 0.078(4) 0.052(3) 0.091(4) -0.015(3) 0.024(3) -0.003(3)
O15 0.094(5) 0.074(4) 0.109(5) -0.033(4) 0.023(4) -0.019(3)
O16 0.117(7) 0.104(6) 0.128(8) 0.002(6) 0.025(6) 0.005(5)
O17 0.091(5) 0.081(4) 0.085(5) -0.025(3) 0.025(4) -0.019(3)
O18 0.085(5) 0.081(5) 0.119(6) -0.013(4) 0.009(5) -0.001(4)
O19 0.073(4) 0.038(3) 0.095(4) -0.019(3) 0.012(3) -0.009(2)
O20 0.083(4) 0.065(3) 0.127(6) -0.026(4) 0.041(4) 0.007(3)
O21 0.21(2) 0.19(2) 0.22(2) 0.000 0.004(17) 0.000
O22 0.179(13) 0.172(11) 0.205(14) -0.002(11) 0.000(11) 0.018(11)
O23 0.074(4) 0.079(4) 0.071(4) 0.001(3) 0.005(3) -0.004(3)
O24 0.095(5) 0.085(4) 0.082(5) 0.008(4) 0.011(4) 0.005(4)
O25 0.078(4) 0.081(4) 0.083(5) 0.001(4) -0.017(4) 0.006(3)
O26 0.145(8) 0.132(7) 0.124(7) 0.003(6) 0.006(6) 0.002(7)
O27 0.135(12) 0.146(12) 0.141(12) 0.000 -0.007(9) 0.000
O28 0.085(4) 0.069(4) 0.083(4) 0.002(3) 0.007(3) 0.001(3)
N5 0.25(2) 0.24(2) 0.28(2) 0.004(19) -0.01(2) 0.02(2)
N6 0.16(2) 0.25(3) 0.18(2) 0.000 -0.008(17) 0.000
N7 0.092(6) 0.085(6) 0.098(6) -0.005(4) -0.013(5) -0.008(4)

loop_
_atom_type_symbol
_atom_type_description
_atom_type_scat_dispersion_real
_atom_type_scat_dispersion_imag
_atom_type_scat_source
C C 0.0033 0.0016 'International Tables Vol C Tables 4.2.6.8 and 6.1.1.4'
Ce Ce -0.2486 2.6331 'International Tables Vol C Tables 4.2.6.8 and 6.1.1.4'
H H 0.0000 0.0000 'International Tables Vol C Tables 4.2.6.8 and 6.1.1.4'
N N 0.0061 0.0033 'International Tables Vol C Tables 4.2.6.8 and 6.1.1.4'
O O 0.0106 0.0060 'International Tables Vol C Tables 4.2.6.8 and 6.1.1.4'

loop_
_geom_angle_atom_site_label_1
_geom_angle_atom_site_label_2
_geom_angle_atom_site_label_3
_geom_angle
_geom_angle_site_symmetry_1
_geom_angle_site_symmetry_3
O3 Ce1 O3 89.5(2) . 4_655
O3 Ce1 O9 143.0(2) . 4_655
O3 Ce1 O9 84.00(17) 4_655 4_655
O3 Ce1 O9 84.00(17) . .
O3 Ce1 O9 143.0(2) 4_655 .
O9 Ce1 O9 121.6(2) 4_655 .
O3 Ce1 O8 140.4(2) . 4_655
O3 Ce1 O8 84.08(17) 4_655 4_655
O9 Ce1 O8 75.20(17) 4_655 4_655
O9 Ce1 O8 78.30(17) . 4_655
O3 Ce1 O8 84.08(17) . .
O3 Ce1 O8 140.4(2) 4_655 .
O9 Ce1 O8 78.30(17) 4_655 .
O9 Ce1 O8 75.20(17) . .
O8 Ce1 O8 124.0(2) 4_655 .
O3 Ce1 O4 70.9(2) . .
O3 Ce1 O4 68.3(2) 4_655 .
O9 Ce1 O4 72.80(17) 4_655 .
O9 Ce1 O4 140.72(18) . .
O8 Ce1 O4 139.34(17) 4_655 .
O8 Ce1 O4 72.62(17) . .
O3 Ce1 O4 68.3(2) . 4_655
O3 Ce1 O4 70.9(2) 4_655 4_655
O9 Ce1 O4 140.72(18) 4_655 4_655
O9 Ce1 O4 72.80(17) . 4_655
O8 Ce1 O4 72.62(17) 4_655 4_655
O8 Ce1 O4 139.34(17) . 4_655
O4 Ce1 O4 121.3(3) . 4_655
O3 Ce1 Ce2 32.18(15) . .
O3 Ce1 Ce2 80.70(12) 4_655 .
O9 Ce1 Ce2 110.89(12) 4_655 .
O9 Ce1 Ce2 109.63(12) . .
O8 Ce1 Ce2 162.79(11) 4_655 .
O8 Ce1 Ce2 73.19(11) . .
O4 Ce1 Ce2 39.00(13) . .
O4 Ce1 Ce2 94.71(13) 4_655 .
O3 Ce1 Ce2 80.70(12) . 4_655
O3 Ce1 Ce2 32.18(15) 4_655 4_655
O9 Ce1 Ce2 109.63(12) 4_655 4_655
O9 Ce1 Ce2 110.89(12) . 4_655
O8 Ce1 Ce2 73.19(11) 4_655 4_655
O8 Ce1 Ce2 162.79(11) . 4_655
O4 Ce1 Ce2 94.71(13) . 4_655
O4 Ce1 Ce2 39.00(13) 4_655 4_655
Ce2 Ce1 Ce2 89.62(2) . 4_655
O3 Ce1 Ce3 82.83(12) . .
O3 Ce1 Ce3 29.52(16) 4_655 .
O9 Ce1 Ce3 73.66(12) 4_655 .
O9 Ce1 Ce3 164.77(12) . .
O8 Ce1 Ce3 107.50(12) 4_655 .
O8 Ce1 Ce3 110.88(12) . .
O4 Ce1 Ce3 39.09(13) . .
O4 Ce1 Ce3 95.17(13) 4_655 .
Ce2 Ce1 Ce3 61.104(13) . .
Ce2 Ce1 Ce3 59.322(18) 4_655 .
O3 Ce1 Ce3 29.52(16) . 4_655
O3 Ce1 Ce3 82.83(12) 4_655 4_655
O9 Ce1 Ce3 164.77(12) 4_655 4_655
O9 Ce1 Ce3 73.66(12) . 4_655
O8 Ce1 Ce3 110.88(12) 4_655 4_655
O8 Ce1 Ce3 107.50(12) . 4_655
O4 Ce1 Ce3 95.17(13) . 4_655
O4 Ce1 Ce3 39.09(13) 4_655 4_655
Ce2 Ce1 Ce3 59.322(18) . 4_655
Ce2 Ce1 Ce3 61.104(13) 4_655 4_655
Ce3 Ce1 Ce3 91.12(2) . 4_655
O2 Ce2 O3 92.2(2) . .
O2 Ce2 O1 73.0(2) . .
O3 Ce2 O1 69.53(18) . .
O2 Ce2 O4 68.02(19) . .
O3 Ce2 O4 71.62(19) . .
O1 Ce2 O4 122.57(19) . .
O2 Ce2 O6 144.6(2) . .
O3 Ce2 O6 84.21(19) . .
O1 Ce2 O6 72.8(2) . .
O4 Ce2 O6 141.31(17) . .
O2 Ce2 O7 140.78(19) . .
O3 Ce2 O7 78.03(18) . .
O1 Ce2 O7 134.41(19) . .
O4 Ce2 O7 72.87(17) . .
O6 Ce2 O7 72.84(19) . .
O2 Ce2 O11 76.2(2) . .
O3 Ce2 O11 142.2(2) . .
O1 Ce2 O11 72.7(2) . .
O4 Ce2 O11 131.9(2) . .
O6 Ce2 O11 85.3(2) . .
O7 Ce2 O11 132.3(2) . .
O2 Ce2 O15 83.9(3) . .
O3 Ce2 O15 143.73(19) . .
O1 Ce2 O15 141.1(2) . .
O4 Ce2 O15 73.5(2) . .
O6 Ce2 O15 118.7(2) . .
O7 Ce2 O15 82.5(2) . .
O11 Ce2 O15 71.6(2) . .
O2 Ce2 O17 127.7(2) . .
O3 Ce2 O17 139.69(18) . .
O1 Ce2 O17 123.0(2) . .
O4 Ce2 O17 114.1(2) . .
O6 Ce2 O17 67.0(2) . .
O7 Ce2 O17 67.12(19) . .
O11 Ce2 O17 65.4(2) . .
O15 Ce2 O17 51.7(2) . .
O2 Ce2 N1 108.0(3) . .
O3 Ce2 N1 149.9(2) . .
O1 Ce2 N1 137.1(2) . .
O4 Ce2 N1 94.9(2) . .
O6 Ce2 N1 91.3(2) . .
O7 Ce2 N1 72.2(2) . .
O11 Ce2 N1 66.4(3) . .
O15 Ce2 N1 27.5(2) . .
O17 Ce2 N1 24.2(2) . .
O2 Ce2 Ce4 34.08(18) . .
O3 Ce2 Ce4 80.58(12) . .
O1 Ce2 Ce4 38.90(12) . .
O4 Ce2 Ce4 94.63(13) . .
O6 Ce2 Ce4 111.06(16) . .
O7 Ce2 Ce4 157.75(13) . .
O11 Ce2 Ce4 69.7(2) . .
O15 Ce2 Ce4 112.11(17) . .
O17 Ce2 Ce4 135.05(14) . .
N1 Ce2 Ce4 128.31(17) . .
O2 Ce2 Ce3 86.00(19) . 4_655
O3 Ce2 Ce3 30.92(13) . 4_655
O1 Ce2 Ce3 38.99(13) . 4_655
O4 Ce2 Ce3 97.25(15) . 4_655
O6 Ce2 Ce3 72.97(17) . 4_655
O7 Ce2 Ce3 101.90(14) . 4_655
O11 Ce2 Ce3 111.5(2) . 4_655
O15 Ce2 Ce3 168.31(17) . 4_655
O17 Ce2 Ce3 140.00(16) . 4_655
N1 Ce2 Ce3 164.21(19) . 4_655
Ce4 Ce2 Ce3 60.631(13) . 4_655
O3 Ce3 O2 91.08(19) 4_655 .
O3 Ce3 O14 143.1(2) 4_655 .
O2 Ce3 O14 78.54(19) . .
O3 Ce3 O5 85.25(19) 4_655 4_655
O2 Ce3 O5 142.8(2) . 4_655
O14 Ce3 O5 82.4(2) . 4_655
O3 Ce3 O1 70.5(2) 4_655 4_655
O2 Ce3 O1 71.7(2) . 4_655
O14 Ce3 O1 72.6(2) . 4_655
O5 Ce3 O1 72.24(18) 4_655 4_655
O3 Ce3 O4 70.3(2) 4_655 .
O2 Ce3 O4 67.0(2) . .
O14 Ce3 O4 133.2(2) . .
O5 Ce3 O4 143.21(18) 4_655 .
O1 Ce3 O4 121.14(19) 4_655 .
O3 Ce3 O10 78.03(18) 4_655 4_655
O2 Ce3 O10 139.33(19) . 4_655
O14 Ce3 O10 131.3(2) . 4_655
O5 Ce3 O10 75.92(17) 4_655 4_655
O1 Ce3 O10 136.43(19) 4_655 4_655
O4 Ce3 O10 72.44(17) . 4_655
O3 Ce3 O20 137.60(19) 4_655 .
O2 Ce3 O20 90.5(3) . .
O14 Ce3 O20 78.4(2) . .
O5 Ce3 O20 116.6(2) 4_655 .
O1 Ce3 O20 148.4(2) 4_655 .
O4 Ce3 O20 71.5(2) . .
O10 Ce3 O20 73.5(2) 4_655 .
O3 Ce3 O19 137.42(16) 4_655 .
O2 Ce3 O19 130.6(2) . .
O14 Ce3 O19 66.75(18) . .
O5 Ce3 O19 66.9(2) 4_655 .
O1 Ce3 O19 124.78(18) 4_655 .
O4 Ce3 O19 113.9(2) . .
O10 Ce3 O19 64.71(16) 4_655 .
O20 Ce3 O19 49.9(2) . .
O3 Ce3 N2 142.93(18) 4_655 .
O2 Ce3 N2 112.9(2) . .
O14 Ce3 N2 72.1(2) . .
O5 Ce3 N2 90.8(2) 4_655 .
O1 Ce3 N2 142.4(2) 4_655 .
O4 Ce3 N2 92.7(2) . .
O10 Ce3 N2 65.29(18) 4_655 .
O20 Ce3 N2 25.9(2) . .
O19 Ce3 N2 24.17(19) . .
O3 Ce3 Ce2 32.37(13) 4_655 4_655
O2 Ce3 Ce2 84.31(19) . 4_655
O14 Ce3 Ce2 110.78(17) . 4_655
O5 Ce3 Ce2 73.00(15) 4_655 4_655
O1 Ce3 Ce2 38.51(15) 4_655 4_655
O4 Ce3 Ce2 96.69(15) . 4_655
O10 Ce3 Ce2 103.73(13) 4_655 4_655
O20 Ce3 Ce2 168.15(13) . 4_655
O19 Ce3 Ce2 139.82(15) . 4_655
N2 Ce3 Ce2 162.61(15) . 4_655
O3 Ce3 Ce4 80.41(12) 4_655 .
O2 Ce3 Ce4 33.60(19) . .
O14 Ce3 Ce4 71.37(15) . .
O5 Ce3 Ce4 109.70(13) 4_655 .
O1 Ce3 Ce4 38.09(12) 4_655 .
O4 Ce3 Ce4 93.34(13) . .
O10 Ce3 Ce4 157.19(13) 4_655 .
O20 Ce3 Ce4 119.63(16) . .
O19 Ce3 Ce4 138.09(10) . .
N2 Ce3 Ce4 134.80(13) . .
Ce2 Ce3 Ce4 59.320(14) 4_655 .
O2 Ce4 O2 96.1(3) 4_655 .
O2 Ce4 O12 143.9(2) 4_655 .
O2 Ce4 O12 84.7(2) . .
O2 Ce4 O12 84.7(2) 4_655 4_655
O2 Ce4 O12 143.9(2) . 4_655
O12 Ce4 O12 115.2(4) . 4_655
O2 Ce4 O1 71.7(2) 4_655 4_655
O2 Ce4 O1 71.9(2) . 4_655
O12 Ce4 O1 140.7(2) . 4_655
O12 Ce4 O1 74.2(2) 4_655 4_655
O2 Ce4 O1 71.9(2) 4_655 .
O2 Ce4 O1 71.7(2) . .
O12 Ce4 O1 74.2(2) . .
O12 Ce4 O1 140.7(2) 4_655 .
O1 Ce4 O1 124.3(2) 4_655 .
O2 Ce4 O13 140.2(2) 4_655 .
O2 Ce4 O13 83.5(2) . .
O12 Ce4 O13 75.9(2) . .
O12 Ce4 O13 73.7(2) 4_655 .
O1 Ce4 O13 70.4(2) 4_655 .
O1 Ce4 O13 142.4(2) . .
O2 Ce4 O13 83.5(2) 4_655 4_655
O2 Ce4 O13 140.2(2) . 4_655
O12 Ce4 O13 73.7(2) . 4_655
O12 Ce4 O13 75.9(2) 4_655 4_655
O1 Ce4 O13 142.4(2) 4_655 4_655
O1 Ce4 O13 70.4(2) . 4_655
O13 Ce4 O13 121.4(3) . 4_655
O2 Ce4 Ce2 32.79(13) 4_655 4_655
O2 Ce4 Ce2 84.80(14) . 4_655
O12 Ce4 Ce2 168.2(2) . 4_655
O12 Ce4 Ce2 76.54(19) 4_655 4_655
O1 Ce4 Ce2 38.90(16) 4_655 4_655
O1 Ce4 Ce2 97.30(12) . 4_655
O13 Ce4 Ce2 108.25(15) . 4_655
O13 Ce4 Ce2 111.63(16) 4_655 4_655
O2 Ce4 Ce2 84.80(14) 4_655 .
O2 Ce4 Ce2 32.79(13) . .
O12 Ce4 Ce2 76.54(19) . .
O12 Ce4 Ce2 168.2(2) 4_655 .
O1 Ce4 Ce2 97.30(12) 4_655 .
O1 Ce4 Ce2 38.90(16) . .
O13 Ce4 Ce2 111.63(16) . .
O13 Ce4 Ce2 108.25(15) 4_655 .
Ce2 Ce4 Ce2 91.68(2) 4_655 .
O2 Ce4 Ce3 33.38(14) 4_655 4_655
O2 Ce4 Ce3 84.46(13) . 4_655
O12 Ce4 Ce3 111.59(17) . 4_655
O12 Ce4 Ce3 112.23(19) 4_655 4_655
O1 Ce4 Ce3 97.50(14) 4_655 4_655
O1 Ce4 Ce3 38.57(14) . 4_655
O13 Ce4 Ce3 165.10(14) . 4_655
O13 Ce4 Ce3 73.48(14) 4_655 4_655
Ce2 Ce4 Ce3 61.858(14) 4_655 4_655
Ce2 Ce4 Ce3 60.049(17) . 4_655
O2 Ce4 Ce3 84.46(13) 4_655 .
O2 Ce4 Ce3 33.38(14) . .
O12 Ce4 Ce3 112.23(19) . .
O12 Ce4 Ce3 111.59(17) 4_655 .
O1 Ce4 Ce3 38.57(14) 4_655 .
O1 Ce4 Ce3 97.50(14) . .
O13 Ce4 Ce3 73.48(14) . .
O13 Ce4 Ce3 165.10(14) 4_655 .
Ce2 Ce4 Ce3 60.049(17) 4_655 .
Ce2 Ce4 Ce3 61.858(14) . .
Ce3 Ce4 Ce3 91.65(2) 4_655 .
O5 C1 O6 142.0(10) . .
O5 C1 H1A 109.0 . .
O6 C1 H1A 109.0 . .
O7 C2 O8 128.8(8) . .
O7 C2 H2A 115.6 . .
O8 C2 H2A 115.6 . .
O9 C3 O10 130.8(7) . .
O9 C3 H3A 114.6 . .
O10 C3 H3A 114.6 . .
O12 C4 O11 131.8(12) . .
O12 C4 H4A 114.1 . .
O11 C4 H4A 114.1 . .
O14 C5 O13 121.4(8) . .
O14 C5 H5A 119.3 . .
O13 C5 H5A 119.3 . .
O16 N1 O17 132.4(11) . .
O16 N1 O15 109.4(10) . .
O17 N1 O15 118.0(12) . .
O16 N1 Ce2 167.7(8) . .
O17 N1 Ce2 59.7(7) . .
O15 N1 Ce2 58.3(6) . .
O19 N2 O18 127.0(9) . .
O19 N2 O20 117.1(10) . .
O18 N2 O20 115.8(9) . .
O19 N2 Ce3 61.2(5) . .
O18 N2 Ce3 169.1(6) . .
O20 N2 Ce3 56.2(6) . .
O22 N3 O22 130.1(19) 4_556 .
O22 N3 O21 114.9(9) 4_556 .
O22 N3 O21 114.9(9) . .
O25 N4 O24 129.2(8) . .
O25 N4 O23 119.2(7) . .
O24 N4 O23 111.5(7) . .
Ce4 O1 Ce2 102.2(2) . .
Ce4 O1 Ce3 103.3(2) . 4_655
Ce2 O1 Ce3 102.50(18) . 4_655
Ce4 O1 H1 115.6 . .
Ce2 O1 H1 115.6 . .
Ce3 O1 H1 115.6 4_655 .
Ce2 O2 Ce3 120.1(2) . .
Ce2 O2 Ce4 113.1(3) . .
Ce3 O2 Ce4 113.0(3) . .
Ce3 O3 Ce1 120.0(3) 4_655 .
Ce3 O3 Ce2 116.7(2) 4_655 .
Ce1 O3 Ce2 116.1(2) . .
Ce2 O4 Ce3 104.9(2) . .
Ce2 O4 Ce1 100.8(2) . .
Ce3 O4 Ce1 100.7(2) . .
Ce2 O4 H4 116.1 . .
Ce3 O4 H4 116.1 . .
Ce1 O4 H4 116.1 . .
C1 O5 Ce3 127.6(6) . 4_655
C1 O6 Ce2 124.2(6) . .
C2 O7 Ce2 136.0(5) . .
C2 O8 Ce1 130.8(5) . .
C3 O9 Ce1 131.5(5) . .
C3 O10 Ce3 134.0(5) . 4_655
C4 O11 Ce2 132.0(8) . .
C4 O12 Ce4 128.7(7) . .
C5 O13 Ce4 132.5(5) . .
C5 O14 Ce3 138.8(6) . .
N1 O15 Ce2 94.2(7) . .
N1 O17 Ce2 96.0(7) . .
N2 O19 Ce3 94.6(6) . .
N2 O20 Ce3 98.0(6) . .

loop_
_geom_bond_atom_site_label_1
_geom_bond_atom_site_label_2
_geom_bond_distance
_geom_bond_site_symmetry_2
Ce1 O3 2.210(5) .
Ce1 O3 2.210(5) 4_655
Ce1 O9 2.376(5) 4_655
Ce1 O9 2.376(5) .
Ce1 O8 2.416(5) 4_655
Ce1 O8 2.416(5) .
Ce1 O4 2.481(6) .
Ce1 O4 2.481(6) 4_655
Ce1 Ce2 3.7764(6) .
Ce1 Ce2 3.7764(6) 4_655
Ce1 Ce3 3.7765(7) .
Ce1 Ce3 3.7765(7) 4_655
Ce2 O2 2.185(5) .
Ce2 O3 2.240(6) .
Ce2 O1 2.384(7) .
Ce2 O4 2.419(5) .
Ce2 O6 2.429(6) .
Ce2 O7 2.440(6) .
Ce2 O11 2.466(6) .
Ce2 O15 2.531(8) .
Ce2 O17 2.578(8) .
Ce2 N1 2.968(14) .
Ce2 Ce4 3.7100(7) .
Ce2 Ce3 3.7377(12) 4_655
Ce3 O3 2.150(6) 4_655
Ce3 O2 2.247(5) .
Ce3 O14 2.381(5) .
Ce3 O5 2.408(6) 4_655
Ce3 O1 2.409(6) 4_655
Ce3 O4 2.424(5) .
Ce3 O10 2.442(5) 4_655
Ce3 O20 2.484(9) .
Ce3 O19 2.604(6) .
Ce3 N2 2.961(11) .
Ce3 Ce2 3.7377(12) 4_655
Ce3 Ce4 3.7594(7) .
Ce4 O2 2.261(7) 4_655
Ce4 O2 2.261(7) .
Ce4 O12 2.322(8) .
Ce4 O12 2.322(8) 4_655
Ce4 O1 2.384(5) 4_655
Ce4 O1 2.384(5) .
Ce4 O13 2.390(6) .
Ce4 O13 2.390(6) 4_655
Ce4 Ce2 3.7100(7) 4_655
Ce4 Ce3 3.7594(7) 4_655
C1 O5 1.151(11) .
C1 O6 1.304(12) .
C1 H1A 0.9300 .
C2 O7 1.218(9) .
C2 O8 1.241(9) .
C2 H2A 0.9300 .
C3 O9 1.168(8) .
C3 O10 1.294(8) .
C3 H3A 0.9300 .
C4 O12 1.240(15) .
C4 O11 1.308(14) .
C4 H4A 0.9300 .
C5 O14 1.309(10) .
C5 O13 1.365(11) .
C5 H5A 0.9300 .
N1 O16 1.195(14) .
N1 O17 1.225(12) .
N1 O15 1.373(12) .
N2 O19 1.216(10) .
N2 O18 1.244(11) .
N2 O20 1.304(10) .
N3 O22 1.251(8) 4_556
N3 O22 1.251(8) .
N3 O21 1.255(10) .
N4 O25 1.180(9) .
N4 O24 1.254(9) .
N4 O23 1.324(9) .
O1 Ce3 2.409(6) 4_655
O1 H1 0.9800 .
O3 Ce3 2.150(6) 4_655
O4 H4 0.9800 .
O5 Ce3 2.408(6) 4_655
O10 Ce3 2.442(5) 4_655

loop_
_geom_torsion_atom_site_label_1
_geom_torsion_atom_site_label_2
_geom_torsion_atom_site_label_3
_geom_torsion_atom_site_label_4
_geom_torsion
_geom_torsion_site_symmetry_1
_geom_torsion_site_symmetry_4
O2 Ce2 Ce4 O2 109.8(3) . 4_655
O3 Ce2 Ce4 O2 1.49(18) . 4_655
O1 Ce2 Ce4 O2 -67.5(2) . 4_655
O4 Ce2 Ce4 O2 71.97(19) . 4_655
O6 Ce2 Ce4 O2 -78.52(19) . 4_655
O7 Ce2 Ce4 O2 17.6(4) . 4_655
O11 Ce2 Ce4 O2 -154.8(2) . 4_655
O15 Ce2 Ce4 O2 146.1(2) . 4_655
O17 Ce2 Ce4 O2 -156.6(3) . 4_655
N1 Ce2 Ce4 O2 172.0(3) . 4_655
Ce3 Ce2 Ce4 O2 -23.75(13) 4_655 4_655
O3 Ce2 Ce4 O2 -108.3(3) . .
O1 Ce2 Ce4 O2 -177.3(3) . .
O4 Ce2 Ce4 O2 -37.8(3) . .
O6 Ce2 Ce4 O2 171.7(3) . .
O7 Ce2 Ce4 O2 -92.2(4) . .
O11 Ce2 Ce4 O2 95.4(3) . .
O15 Ce2 Ce4 O2 36.3(3) . .
O17 Ce2 Ce4 O2 93.6(3) . .
N1 Ce2 Ce4 O2 62.2(3) . .
Ce3 Ce2 Ce4 O2 -133.5(3) 4_655 .
O2 Ce2 Ce4 O12 -101.4(3) . .
O3 Ce2 Ce4 O12 150.3(2) . .
O1 Ce2 Ce4 O12 81.4(3) . .
O4 Ce2 Ce4 O12 -139.2(2) . .
O6 Ce2 Ce4 O12 70.3(2) . .
O7 Ce2 Ce4 O12 166.4(4) . .
O11 Ce2 Ce4 O12 -6.0(3) . .
O15 Ce2 Ce4 O12 -65.1(2) . .
O17 Ce2 Ce4 O12 -7.8(3) . .
N1 Ce2 Ce4 O12 -39.2(3) . .
Ce3 Ce2 Ce4 O12 125.07(17) 4_655 .
O2 Ce2 Ce4 O12 82.0(9) . 4_655
O3 Ce2 Ce4 O12 -26.3(8) . 4_655
O1 Ce2 Ce4 O12 -95.2(8) . 4_655
O4 Ce2 Ce4 O12 44.2(8) . 4_655
O6 Ce2 Ce4 O12 -106.3(8) . 4_655
O7 Ce2 Ce4 O12 -10.2(9) . 4_655
O11 Ce2 Ce4 O12 177.4(8) . 4_655
O15 Ce2 Ce4 O12 118.3(8) . 4_655
O17 Ce2 Ce4 O12 175.6(8) . 4_655
N1 Ce2 Ce4 O12 144.2(9) . 4_655
Ce3 Ce2 Ce4 O12 -51.5(8) 4_655 4_655
O2 Ce2 Ce4 O1 39.1(3) . 4_655
O3 Ce2 Ce4 O1 -69.2(2) . 4_655
O1 Ce2 Ce4 O1 -138.2(2) . 4_655
O4 Ce2 Ce4 O1 1.2(2) . 4_655
O6 Ce2 Ce4 O1 -149.2(2) . 4_655
O7 Ce2 Ce4 O1 -53.1(4) . 4_655
O11 Ce2 Ce4 O1 134.4(2) . 4_655
O15 Ce2 Ce4 O1 75.3(2) . 4_655
O17 Ce2 Ce4 O1 132.6(3) . 4_655
N1 Ce2 Ce4 O1 101.2(3) . 4_655
Ce3 Ce2 Ce4 O1 -94.48(17) 4_655 4_655
O2 Ce2 Ce4 O1 177.3(3) . .
O3 Ce2 Ce4 O1 69.0(2) . .
O4 Ce2 Ce4 O1 139.4(2) . .
O6 Ce2 Ce4 O1 -11.1(2) . .
O7 Ce2 Ce4 O1 85.0(4) . .
O11 Ce2 Ce4 O1 -87.4(3) . .
O15 Ce2 Ce4 O1 -146.5(3) . .
O17 Ce2 Ce4 O1 -89.2(3) . .
N1 Ce2 Ce4 O1 -120.6(3) . .
Ce3 Ce2 Ce4 O1 43.7(2) 4_655 .
O2 Ce2 Ce4 O13 -32.7(3) . .
O3 Ce2 Ce4 O13 -141.0(2) . .
O1 Ce2 Ce4 O13 150.0(3) . .
O4 Ce2 Ce4 O13 -70.5(2) . .
O6 Ce2 Ce4 O13 139.0(2) . .
O7 Ce2 Ce4 O13 -124.9(4) . .
O11 Ce2 Ce4 O13 62.7(2) . .
O15 Ce2 Ce4 O13 3.6(2) . .
O17 Ce2 Ce4 O13 60.9(3) . .
N1 Ce2 Ce4 O13 29.5(3) . .
Ce3 Ce2 Ce4 O13 -166.25(16) 4_655 .
O2 Ce2 Ce4 O13 -168.9(3) . 4_655
O3 Ce2 Ce4 O13 82.9(2) . 4_655
O1 Ce2 Ce4 O13 13.9(3) . 4_655
O4 Ce2 Ce4 O13 153.3(2) . 4_655
O6 Ce2 Ce4 O13 2.8(2) . 4_655
O7 Ce2 Ce4 O13 98.9(4) . 4_655
O11 Ce2 Ce4 O13 -73.5(2) . 4_655
O15 Ce2 Ce4 O13 -132.6(2) . 4_655
O17 Ce2 Ce4 O13 -75.3(3) . 4_655
N1 Ce2 Ce4 O13 -106.7(3) . 4_655
Ce3 Ce2 Ce4 O13 57.61(16) 4_655 4_655
O2 Ce2 Ce4 Ce2 77.7(3) . 4_655
O3 Ce2 Ce4 Ce2 -30.60(12) . 4_655
O1 Ce2 Ce4 Ce2 -99.6(2) . 4_655
O4 Ce2 Ce4 Ce2 39.88(14) . 4_655
O6 Ce2 Ce4 Ce2 -110.61(15) . 4_655
O7 Ce2 Ce4 Ce2 -14.5(3) . 4_655
O11 Ce2 Ce4 Ce2 173.08(18) . 4_655
O15 Ce2 Ce4 Ce2 113.96(16) . 4_655
O17 Ce2 Ce4 Ce2 171.3(2) . 4_655
N1 Ce2 Ce4 Ce2 139.9(2) . 4_655
Ce3 Ce2 Ce4 Ce2 -55.842(11) 4_655 4_655
O2 Ce2 Ce4 Ce3 133.5(3) . 4_655
O3 Ce2 Ce4 Ce3 25.24(12) . 4_655
O1 Ce2 Ce4 Ce3 -43.7(2) . 4_655
O4 Ce2 Ce4 Ce3 95.72(14) . 4_655
O6 Ce2 Ce4 Ce3 -54.77(15) . 4_655
O7 Ce2 Ce4 Ce3 41.3(3) . 4_655
O11 Ce2 Ce4 Ce3 -131.08(18) . 4_655
O15 Ce2 Ce4 Ce3 169.81(16) . 4_655
O17 Ce2 Ce4 Ce3 -132.9(2) . 4_655
N1 Ce2 Ce4 Ce3 -164.3(2) . 4_655
O2 Ce2 Ce4 Ce3 23.3(3) . .
O3 Ce2 Ce4 Ce3 -85.00(12) . .
O1 Ce2 Ce4 Ce3 -154.0(2) . .
O4 Ce2 Ce4 Ce3 -14.52(14) . .
O6 Ce2 Ce4 Ce3 -165.01(15) . .
O7 Ce2 Ce4 Ce3 -68.9(3) . .
O11 Ce2 Ce4 Ce3 118.68(18) . .
O15 Ce2 Ce4 Ce3 59.56(16) . .
O17 Ce2 Ce4 Ce3 116.9(2) . .
N1 Ce2 Ce4 Ce3 85.5(2) . .
Ce3 Ce2 Ce4 Ce3 -110.242(17) 4_655 .
O3 Ce3 Ce4 O2 -3.17(19) 4_655 4_655
O2 Ce3 Ce4 O2 -110.0(3) . 4_655
O14 Ce3 Ce4 O2 152.7(2) . 4_655
O5 Ce3 Ce4 O2 78.2(2) 4_655 4_655
O1 Ce3 Ce4 O2 67.3(3) 4_655 4_655
O4 Ce3 Ce4 O2 -72.6(2) . 4_655
O10 Ce3 Ce4 O2 -22.4(3) 4_655 4_655
O20 Ce3 Ce4 O2 -143.1(2) . 4_655
O19 Ce3 Ce4 O2 155.2(3) . 4_655
N2 Ce3 Ce4 O2 -169.7(3) . 4_655
Ce2 Ce3 Ce4 O2 23.23(14) 4_655 4_655
O3 Ce3 Ce4 O2 106.8(3) 4_655 .
O14 Ce3 Ce4 O2 -97.4(3) . .
O5 Ce3 Ce4 O2 -171.8(3) 4_655 .
O1 Ce3 Ce4 O2 177.3(3) 4_655 .
O4 Ce3 Ce4 O2 37.4(3) . .
O10 Ce3 Ce4 O2 87.5(4) 4_655 .
O20 Ce3 Ce4 O2 -33.2(3) . .
O19 Ce3 Ce4 O2 -94.8(3) . .
N2 Ce3 Ce4 O2 -59.8(3) . .
Ce2 Ce3 Ce4 O2 133.2(2) 4_655 .
O3 Ce3 Ce4 O12 143.6(2) 4_655 .
O2 Ce3 Ce4 O12 36.8(3) . .
O14 Ce3 Ce4 O12 -60.5(2) . .
O5 Ce3 Ce4 O12 -135.0(2) 4_655 .
O1 Ce3 Ce4 O12 -145.9(3) 4_655 .
O4 Ce3 Ce4 O12 74.2(2) . .
O10 Ce3 Ce4 O12 124.4(4) 4_655 .
O20 Ce3 Ce4 O12 3.7(2) . .
O19 Ce3 Ce4 O12 -58.0(3) . .
N2 Ce3 Ce4 O12 -22.9(3) . .
Ce2 Ce3 Ce4 O12 170.03(19) 4_655 .
O3 Ce3 Ce4 O12 -85.3(2) 4_655 4_655
O2 Ce3 Ce4 O12 167.9(3) . 4_655
O14 Ce3 Ce4 O12 70.6(3) . 4_655
O5 Ce3 Ce4 O12 -3.9(3) 4_655 4_655
O1 Ce3 Ce4 O12 -14.8(3) 4_655 4_655
O4 Ce3 Ce4 O12 -154.7(3) . 4_655
O10 Ce3 Ce4 O12 -104.5(4) 4_655 4_655
O20 Ce3 Ce4 O12 134.8(3) . 4_655
O19 Ce3 Ce4 O12 73.1(3) . 4_655
N2 Ce3 Ce4 O12 108.2(3) . 4_655
Ce2 Ce3 Ce4 O12 -58.9(2) 4_655 4_655
O3 Ce3 Ce4 O1 -70.5(3) 4_655 4_655
O2 Ce3 Ce4 O1 -177.3(3) . 4_655
O14 Ce3 Ce4 O1 85.3(3) . 4_655
O5 Ce3 Ce4 O1 10.9(3) 4_655 4_655
O4 Ce3 Ce4 O1 -139.9(3) . 4_655
O10 Ce3 Ce4 O1 -89.8(4) 4_655 4_655
O20 Ce3 Ce4 O1 149.5(3) . 4_655
O19 Ce3 Ce4 O1 87.9(3) . 4_655
N2 Ce3 Ce4 O1 122.9(3) . 4_655
Ce2 Ce3 Ce4 O1 -44.1(2) 4_655 4_655
O3 Ce3 Ce4 O1 67.7(2) 4_655 .
O2 Ce3 Ce4 O1 -39.1(3) . .
O14 Ce3 Ce4 O1 -136.4(2) . .
O5 Ce3 Ce4 O1 149.1(2) 4_655 .
O1 Ce3 Ce4 O1 138.2(2) 4_655 .
O4 Ce3 Ce4 O1 -1.7(2) . .
O10 Ce3 Ce4 O1 48.5(4) 4_655 .
O20 Ce3 Ce4 O1 -72.2(2) . .
O19 Ce3 Ce4 O1 -133.9(3) . .
N2 Ce3 Ce4 O1 -98.8(3) . .
Ce2 Ce3 Ce4 O1 94.13(15) 4_655 .
O3 Ce3 Ce4 O13 -149.6(2) 4_655 .
O2 Ce3 Ce4 O13 103.6(3) . .
O14 Ce3 Ce4 O13 6.2(2) . .
O5 Ce3 Ce4 O13 -68.2(2) 4_655 .
O1 Ce3 Ce4 O13 -79.1(3) 4_655 .
O4 Ce3 Ce4 O13 141.0(2) . .
O10 Ce3 Ce4 O13 -168.9(4) 4_655 .
O20 Ce3 Ce4 O13 70.4(2) . .
O19 Ce3 Ce4 O13 8.8(3) . .
N2 Ce3 Ce4 O13 43.8(3) . .
Ce2 Ce3 Ce4 O13 -123.23(17) 4_655 .
O3 Ce3 Ce4 O13 32.9(6) 4_655 4_655
O2 Ce3 Ce4 O13 -73.9(7) . 4_655
O14 Ce3 Ce4 O13 -171.3(6) . 4_655
O5 Ce3 Ce4 O13 114.3(6) 4_655 4_655
O1 Ce3 Ce4 O13 103.4(7) 4_655 4_655
O4 Ce3 Ce4 O13 -36.5(6) . 4_655
O10 Ce3 Ce4 O13 13.6(7) 4_655 4_655
O20 Ce3 Ce4 O13 -107.1(6) . 4_655
O19 Ce3 Ce4 O13 -168.7(7) . 4_655
N2 Ce3 Ce4 O13 -133.7(7) . 4_655
Ce2 Ce3 Ce4 O13 59.3(6) 4_655 4_655
O3 Ce3 Ce4 Ce2 -26.39(13) 4_655 4_655
O2 Ce3 Ce4 Ce2 -133.2(2) . 4_655
O14 Ce3 Ce4 Ce2 129.44(17) . 4_655
O5 Ce3 Ce4 Ce2 55.00(15) 4_655 4_655
O1 Ce3 Ce4 Ce2 44.1(2) 4_655 4_655
O4 Ce3 Ce4 Ce2 -95.80(15) . 4_655
O10 Ce3 Ce4 Ce2 -45.7(3) 4_655 4_655
O20 Ce3 Ce4 Ce2 -166.35(15) . 4_655
O19 Ce3 Ce4 Ce2 132.0(2) . 4_655
N2 Ce3 Ce4 Ce2 167.1(2) . 4_655
O3 Ce3 Ce4 Ce2 83.88(13) 4_655 .
O2 Ce3 Ce4 Ce2 -22.9(2) . .
O14 Ce3 Ce4 Ce2 -120.29(17) . .
O5 Ce3 Ce4 Ce2 165.28(15) 4_655 .
O1 Ce3 Ce4 Ce2 154.4(2) 4_655 .
O4 Ce3 Ce4 Ce2 14.47(15) . .
O10 Ce3 Ce4 Ce2 64.6(3) 4_655 .
O20 Ce3 Ce4 Ce2 -56.07(15) . .
O19 Ce3 Ce4 Ce2 -117.7(2) . .
N2 Ce3 Ce4 Ce2 -82.7(2) . .
Ce2 Ce3 Ce4 Ce2 110.277(16) 4_655 .
O3 Ce3 Ce4 Ce3 29.46(13) 4_655 4_655
O2 Ce3 Ce4 Ce3 -77.3(2) . 4_655
O14 Ce3 Ce4 Ce3 -174.70(17) . 4_655
O5 Ce3 Ce4 Ce3 110.86(15) 4_655 4_655
O1 Ce3 Ce4 Ce3 100.0(2) 4_655 4_655
O4 Ce3 Ce4 Ce3 -39.95(14) . 4_655
O10 Ce3 Ce4 Ce3 10.2(3) 4_655 4_655
O20 Ce3 Ce4 Ce3 -110.49(15) . 4_655
O19 Ce3 Ce4 Ce3 -172.1(2) . 4_655
N2 Ce3 Ce4 Ce3 -137.1(2) . 4_655
Ce2 Ce3 Ce4 Ce3 55.860(13) 4_655 4_655
O2 Ce2 N1 O16 -24(4) . .
O3 Ce2 N1 O16 106(3) . .
O1 Ce2 N1 O16 -108(3) . .
O4 Ce2 N1 O16 44(4) . .
O6 Ce2 N1 O16 -174(4) . .
O7 Ce2 N1 O16 115(4) . .
O11 Ce2 N1 O16 -90(4) . .
O15 Ce2 N1 O16 6(3) . .
O17 Ce2 N1 O16 -172(4) . .
Ce4 Ce2 N1 O16 -55(4) . .
Ce3 Ce2 N1 O16 -175(3) 4_655 .
O2 Ce2 N1 O17 147.6(5) . .
O3 Ce2 N1 O17 -82.7(6) . .
O1 Ce2 N1 O17 63.6(6) . .
O4 Ce2 N1 O17 -143.9(5) . .
O6 Ce2 N1 O17 -2.1(5) . .
O7 Ce2 N1 O17 -73.7(5) . .
O11 Ce2 N1 O17 82.2(5) . .
O15 Ce2 N1 O17 177.6(8) . .
Ce4 Ce2 N1 O17 116.2(5) . .
Ce3 Ce2 N1 O17 -3.6(10) 4_655 .
O2 Ce2 N1 O15 -30.0(5) . .
O3 Ce2 N1 O15 99.7(6) . .
O1 Ce2 N1 O15 -114.0(5) . .
O4 Ce2 N1 O15 38.5(5) . .
O6 Ce2 N1 O15 -179.7(5) . .
O7 Ce2 N1 O15 108.7(5) . .
O11 Ce2 N1 O15 -95.4(5) . .
O17 Ce2 N1 O15 -177.6(8) . .
Ce4 Ce2 N1 O15 -61.4(5) . .
Ce3 Ce2 N1 O15 178.9(4) 4_655 .
O3 Ce3 N2 O19 91.9(5) 4_655 .
O2 Ce3 N2 O19 -141.7(4) . .
O14 Ce3 N2 O19 -73.0(4) . .
O5 Ce3 N2 O19 8.8(4) 4_655 .
O1 Ce3 N2 O19 -52.3(5) 4_655 .
O4 Ce3 N2 O19 152.2(4) . .
O10 Ce3 N2 O19 82.9(4) 4_655 .
O20 Ce3 N2 O19 -173.6(7) . .
Ce2 Ce3 N2 O19 29.4(7) 4_655 .
Ce4 Ce3 N2 O19 -110.4(4) . .
O3 Ce3 N2 O18 -49(3) 4_655 .
O2 Ce3 N2 O18 77(3) . .
O14 Ce3 N2 O18 146(3) . .
O5 Ce3 N2 O18 -132(3) 4_655 .
O1 Ce3 N2 O18 167(3) 4_655 .
O4 Ce3 N2 O18 11(3) . .
O10 Ce3 N2 O18 -58(3) 4_655 .
O20 Ce3 N2 O18 46(3) . .
O19 Ce3 N2 O18 -141(3) . .
Ce2 Ce3 N2 O18 -111(3) 4_655 .
Ce4 Ce3 N2 O18 109(3) . .
O3 Ce3 N2 O20 -94.5(5) 4_655 .
O2 Ce3 N2 O20 31.9(5) . .
O14 Ce3 N2 O20 100.6(5) . .
O5 Ce3 N2 O20 -177.6(4) 4_655 .
O1 Ce3 N2 O20 121.3(5) 4_655 .
O4 Ce3 N2 O20 -34.2(4) . .
O10 Ce3 N2 O20 -103.5(5) 4_655 .
O19 Ce3 N2 O20 173.6(7) . .
Ce2 Ce3 N2 O20 -157.0(4) 4_655 .
Ce4 Ce3 N2 O20 63.2(5) . .
O2 Ce4 O1 Ce2 104.6(2) 4_655 .
O2 Ce4 O1 Ce2 1.57(19) . .
O12 Ce4 O1 Ce2 -88.1(3) . .
O12 Ce4 O1 Ce2 161.2(3) 4_655 .
O1 Ce4 O1 Ce2 53.15(11) 4_655 .
O13 Ce4 O1 Ce2 -49.6(4) . .
O13 Ce4 O1 Ce2 -166.0(3) 4_655 .
Ce2 Ce4 O1 Ce2 83.59(17) 4_655 .
Ce3 Ce4 O1 Ce2 106.2(2) 4_655 .
Ce3 Ce4 O1 Ce2 22.99(18) . .
O2 Ce4 O1 Ce3 -1.56(19) 4_655 4_655
O2 Ce4 O1 Ce3 -104.6(2) . 4_655
O12 Ce4 O1 Ce3 165.7(3) . 4_655
O12 Ce4 O1 Ce3 55.1(4) 4_655 4_655
O1 Ce4 O1 Ce3 -53.04(12) 4_655 4_655
O13 Ce4 O1 Ce3 -155.8(3) . 4_655
O13 Ce4 O1 Ce3 87.8(3) 4_655 4_655
Ce2 Ce4 O1 Ce3 -22.6(2) 4_655 4_655
Ce2 Ce4 O1 Ce3 -106.2(2) . 4_655
Ce3 Ce4 O1 Ce3 -83.20(19) . 4_655
O2 Ce2 O1 Ce4 -1.61(19) . .
O3 Ce2 O1 Ce4 -100.6(2) . .
O4 Ce2 O1 Ce4 -50.3(3) . .
O6 Ce2 O1 Ce4 169.2(2) . .
O7 Ce2 O1 Ce4 -148.13(19) . .
O11 Ce2 O1 Ce4 78.9(2) . .
O15 Ce2 O1 Ce4 54.5(4) . .
O17 Ce2 O1 Ce4 122.6(2) . .
N1 Ce2 O1 Ce4 96.6(3) . .
Ce3 Ce2 O1 Ce4 -106.8(2) 4_655 .
O2 Ce2 O1 Ce3 105.2(2) . 4_655
O3 Ce2 O1 Ce3 6.20(16) . 4_655
O4 Ce2 O1 Ce3 56.6(3) . 4_655
O6 Ce2 O1 Ce3 -84.0(2) . 4_655
O7 Ce2 O1 Ce3 -41.3(3) . 4_655
O11 Ce2 O1 Ce3 -174.3(3) . 4_655
O15 Ce2 O1 Ce3 161.4(3) . 4_655
O17 Ce2 O1 Ce3 -130.5(2) . 4_655
N1 Ce2 O1 Ce3 -156.5(3) . 4_655
Ce4 Ce2 O1 Ce3 106.8(2) . 4_655
O3 Ce2 O2 Ce3 -68.0(3) . .
O1 Ce2 O2 Ce3 -135.8(4) . .
O4 Ce2 O2 Ce3 1.2(3) . .
O6 Ce2 O2 Ce3 -151.1(3) . .
O7 Ce2 O2 Ce3 5.6(6) . .
O11 Ce2 O2 Ce3 148.4(4) . .
O15 Ce2 O2 Ce3 75.8(3) . .
O17 Ce2 O2 Ce3 105.3(3) . .
N1 Ce2 O2 Ce3 89.2(4) . .
Ce4 Ce2 O2 Ce3 -137.6(5) . .
Ce3 Ce2 O2 Ce3 -98.3(3) 4_655 .
O3 Ce2 O2 Ce4 69.6(3) . .
O1 Ce2 O2 Ce4 1.8(2) . .
O4 Ce2 O2 Ce4 138.8(3) . .
O6 Ce2 O2 Ce4 -13.5(5) . .
O7 Ce2 O2 Ce4 143.2(3) . .
O11 Ce2 O2 Ce4 -74.0(3) . .
O15 Ce2 O2 Ce4 -146.6(3) . .
O17 Ce2 O2 Ce4 -117.0(3) . .
N1 Ce2 O2 Ce4 -133.2(3) . .
Ce3 Ce2 O2 Ce4 39.3(2) 4_655 .
O3 Ce3 O2 Ce2 66.9(3) 4_655 .
O14 Ce3 O2 Ce2 -148.8(4) . .
O5 Ce3 O2 Ce2 150.5(3) 4_655 .
O1 Ce3 O2 Ce2 135.9(4) 4_655 .
O4 Ce3 O2 Ce2 -1.2(3) . .
O10 Ce3 O2 Ce2 -5.9(6) 4_655 .
O20 Ce3 O2 Ce2 -70.7(3) . .
O19 Ce3 O2 Ce2 -103.6(3) . .
N2 Ce3 O2 Ce2 -84.1(3) . .
Ce2 Ce3 O2 Ce2 98.6(3) 4_655 .
Ce4 Ce3 O2 Ce2 137.7(5) . .
O3 Ce3 O2 Ce4 -70.8(2) 4_655 .
O14 Ce3 O2 Ce4 73.5(3) . .
O5 Ce3 O2 Ce4 12.8(5) 4_655 .
O1 Ce3 O2 Ce4 -1.8(2) 4_655 .
O4 Ce3 O2 Ce4 -138.8(3) . .
O10 Ce3 O2 Ce4 -143.5(2) 4_655 .
O20 Ce3 O2 Ce4 151.6(2) . .
O19 Ce3 O2 Ce4 118.7(3) . .
N2 Ce3 O2 Ce4 138.3(2) . .
Ce2 Ce3 O2 Ce4 -39.1(2) 4_655 .
O2 Ce4 O2 Ce2 -70.5(2) 4_655 .
O12 Ce4 O2 Ce2 73.2(3) . .
O12 Ce4 O2 Ce2 -159.9(3) 4_655 .
O1 Ce4 O2 Ce2 -138.9(3) 4_655 .
O1 Ce4 O2 Ce2 -1.8(2) . .
O13 Ce4 O2 Ce2 149.6(3) . .
O13 Ce4 O2 Ce2 16.7(4) 4_655 .
Ce2 Ce4 O2 Ce2 -101.3(2) 4_655 .
Ce3 Ce4 O2 Ce2 -39.1(2) 4_655 .
Ce3 Ce4 O2 Ce2 -140.7(4) . .
O2 Ce4 O2 Ce3 70.2(2) 4_655 .
O12 Ce4 O2 Ce3 -146.1(3) . .
O12 Ce4 O2 Ce3 -19.2(5) 4_655 .
O1 Ce4 O2 Ce3 1.8(2) 4_655 .
O1 Ce4 O2 Ce3 138.8(3) . .
O13 Ce4 O2 Ce3 -69.7(3) . .
O13 Ce4 O2 Ce3 157.3(2) 4_655 .
Ce2 Ce4 O2 Ce3 39.37(19) 4_655 .
Ce2 Ce4 O2 Ce3 140.7(4) . .
Ce3 Ce4 O2 Ce3 101.5(2) 4_655 .
O3 Ce1 O3 Ce3 76.3(2) 4_655 4_655
O9 Ce1 O3 Ce3 155.6(2) 4_655 4_655
O9 Ce1 O3 Ce3 -67.2(2) . 4_655
O8 Ce1 O3 Ce3 -3.7(4) 4_655 4_655
O8 Ce1 O3 Ce3 -142.8(2) . 4_655
O4 Ce1 O3 Ce3 143.5(3) . 4_655
O4 Ce1 O3 Ce3 6.7(2) 4_655 4_655
Ce2 Ce1 O3 Ce3 149.6(3) . 4_655
Ce2 Ce1 O3 Ce3 45.22(18) 4_655 4_655
Ce3 Ce1 O3 Ce3 105.2(2) . 4_655
O3 Ce1 O3 Ce2 -73.24(19) 4_655 .
O9 Ce1 O3 Ce2 6.0(4) 4_655 .
O9 Ce1 O3 Ce2 143.3(2) . .
O8 Ce1 O3 Ce2 -153.3(2) 4_655 .
O8 Ce1 O3 Ce2 67.6(2) . .
O4 Ce1 O3 Ce2 -6.03(19) . .
O4 Ce1 O3 Ce2 -142.9(3) 4_655 .
Ce2 Ce1 O3 Ce2 -104.35(18) 4_655 .
Ce3 Ce1 O3 Ce2 -44.38(17) . .
Ce3 Ce1 O3 Ce2 -149.6(3) 4_655 .
O2 Ce2 O3 Ce3 -78.5(2) . 4_655
O1 Ce2 O3 Ce3 -7.59(19) . 4_655
O4 Ce2 O3 Ce3 -144.5(3) . 4_655
O6 Ce2 O3 Ce3 66.2(2) . 4_655
O7 Ce2 O3 Ce3 139.8(2) . 4_655
O11 Ce2 O3 Ce3 -8.4(4) . 4_655
O15 Ce2 O3 Ce3 -161.1(3) . 4_655
O17 Ce2 O3 Ce3 109.7(3) . 4_655
N1 Ce2 O3 Ce3 148.7(4) . 4_655
Ce4 Ce2 O3 Ce3 -46.32(17) . 4_655
O2 Ce2 O3 Ce1 72.1(2) . .
O1 Ce2 O3 Ce1 143.0(2) . .
O4 Ce2 O3 Ce1 6.16(19) . .
O6 Ce2 O3 Ce1 -143.2(2) . .
O7 Ce2 O3 Ce1 -69.6(2) . .
O11 Ce2 O3 Ce1 142.2(3) . .
O15 Ce2 O3 Ce1 -10.5(4) . .
O17 Ce2 O3 Ce1 -99.7(3) . .
N1 Ce2 O3 Ce1 -60.7(5) . .
Ce4 Ce2 O3 Ce1 104.29(18) . .
Ce3 Ce2 O3 Ce1 150.6(3) 4_655 .
O2 Ce2 O4 Ce3 -1.0(2) . .
O3 Ce2 O4 Ce3 99.3(2) . .
O1 Ce2 O4 Ce3 49.8(3) . .
O6 Ce2 O4 Ce3 153.5(3) . .
O7 Ce2 O4 Ce3 -178.0(3) . .
O11 Ce2 O4 Ce3 -45.9(4) . .
O15 Ce2 O4 Ce3 -90.9(3) . .
O17 Ce2 O4 Ce3 -123.7(2) . .
N1 Ce2 O4 Ce3 -108.4(3) . .
Ce4 Ce2 O4 Ce3 20.8(2) . .
Ce3 Ce2 O4 Ce3 81.7(2) 4_655 .
O2 Ce2 O4 Ce1 -105.2(3) . .
O3 Ce2 O4 Ce1 -5.01(16) . .
O1 Ce2 O4 Ce1 -54.5(3) . .
O6 Ce2 O4 Ce1 49.2(4) . .
O7 Ce2 O4 Ce1 77.7(2) . .
O11 Ce2 O4 Ce1 -150.2(3) . .
O15 Ce2 O4 Ce1 164.8(3) . .
O17 Ce2 O4 Ce1 132.0(2) . .
N1 Ce2 O4 Ce1 147.4(2) . .
Ce4 Ce2 O4 Ce1 -83.48(15) . .
Ce3 Ce2 O4 Ce1 -22.54(17) 4_655 .
O3 Ce3 O4 Ce2 -99.0(2) 4_655 .
O2 Ce3 O4 Ce2 0.9(2) . .
O14 Ce3 O4 Ce2 46.9(4) . .
O5 Ce3 O4 Ce2 -150.4(3) 4_655 .
O1 Ce3 O4 Ce2 -48.1(3) 4_655 .
O10 Ce3 O4 Ce2 177.7(3) 4_655 .
O20 Ce3 O4 Ce2 99.7(3) . .
O19 Ce3 O4 Ce2 126.8(2) . .
N2 Ce3 O4 Ce2 114.7(2) . .
Ce2 Ce3 O4 Ce2 -80.0(2) 4_655 .
Ce4 Ce3 O4 Ce2 -20.5(2) . .
O3 Ce3 O4 Ce1 5.30(16) 4_655 .
O2 Ce3 O4 Ce1 105.3(3) . .
O14 Ce3 O4 Ce1 151.3(2) . .
O5 Ce3 O4 Ce1 -46.0(4) 4_655 .
O1 Ce3 O4 Ce1 56.2(3) 4_655 .
O10 Ce3 O4 Ce1 -77.9(2) 4_655 .
O20 Ce3 O4 Ce1 -155.9(3) . .
O19 Ce3 O4 Ce1 -128.88(18) . .
N2 Ce3 O4 Ce1 -140.9(2) . .
Ce2 Ce3 O4 Ce1 24.40(17) 4_655 .
Ce4 Ce3 O4 Ce1 83.88(15) . .
O3 Ce1 O4 Ce2 5.10(17) . .
O3 Ce1 O4 Ce2 102.4(2) 4_655 .
O9 Ce1 O4 Ce2 -167.3(2) 4_655 .
O9 Ce1 O4 Ce2 -48.2(3) . .
O8 Ce1 O4 Ce2 153.10(19) 4_655 .
O8 Ce1 O4 Ce2 -84.5(2) . .
O4 Ce1 O4 Ce2 53.19(13) 4_655 .
Ce2 Ce1 O4 Ce2 83.55(16) 4_655 .
Ce3 Ce1 O4 Ce2 107.6(3) . .
Ce3 Ce1 O4 Ce2 22.20(17) 4_655 .
O3 Ce1 O4 Ce3 -102.5(2) . .
O3 Ce1 O4 Ce3 -5.23(16) 4_655 .
O9 Ce1 O4 Ce3 85.1(2) 4_655 .
O9 Ce1 O4 Ce3 -155.8(2) . .
O8 Ce1 O4 Ce3 45.5(3) 4_655 .
O8 Ce1 O4 Ce3 167.9(2) . .
O4 Ce1 O4 Ce3 -54.41(13) 4_655 .
Ce2 Ce1 O4 Ce3 -107.6(3) . .
Ce2 Ce1 O4 Ce3 -24.04(17) 4_655 .
Ce3 Ce1 O4 Ce3 -85.40(16) 4_655 .
O6 C1 O5 Ce3 -6.0(17) . 4_655
O5 C1 O6 Ce2 7.4(16) . .
O2 Ce2 O6 C1 52.9(7) . .
O3 Ce2 O6 C1 -32.7(6) . .
O1 Ce2 O6 C1 37.6(6) . .
O4 Ce2 O6 C1 -83.4(7) . .
O7 Ce2 O6 C1 -111.9(6) . .
O11 Ce2 O6 C1 110.9(6) . .
O15 Ce2 O6 C1 177.0(6) . .
O17 Ce2 O6 C1 176.2(6) . .
N1 Ce2 O6 C1 177.1(6) . .
Ce4 Ce2 O6 C1 44.8(6) . .
Ce3 Ce2 O6 C1 -3.3(6) 4_655 .
O8 C2 O7 Ce2 -21.1(14) . .
O2 Ce2 O7 C2 -31.6(9) . .
O3 Ce2 O7 C2 47.0(8) . .
O1 Ce2 O7 C2 91.9(8) . .
O4 Ce2 O7 C2 -27.3(8) . .
O6 Ce2 O7 C2 134.5(8) . .
O11 Ce2 O7 C2 -158.9(7) . .
O15 Ce2 O7 C2 -102.3(8) . .
O17 Ce2 O7 C2 -153.7(8) . .
N1 Ce2 O7 C2 -128.4(8) . .
Ce4 Ce2 O7 C2 30.7(10) . .
Ce3 Ce2 O7 C2 66.8(8) 4_655 .
O7 C2 O8 Ce1 9.2(13) . .
O3 Ce1 O8 C2 -29.8(6) . .
O3 Ce1 O8 C2 52.2(7) 4_655 .
O9 Ce1 O8 C2 117.5(7) 4_655 .
O9 Ce1 O8 C2 -115.1(7) . .
O8 Ce1 O8 C2 -179.5(7) 4_655 .
O4 Ce1 O8 C2 42.1(6) . .
O4 Ce1 O8 C2 -76.1(7) 4_655 .
Ce2 Ce1 O8 C2 1.2(6) . .
Ce2 Ce1 O8 C2 -1.9(10) 4_655 .
Ce3 Ce1 O8 C2 50.2(7) . .
Ce3 Ce1 O8 C2 -48.0(7) 4_655 .
O10 C3 O9 Ce1 12.6(12) . .
O3 Ce1 O9 C3 17.5(6) . .
O3 Ce1 O9 C3 -63.5(7) 4_655 .
O9 Ce1 O9 C3 168.9(7) 4_655 .
O8 Ce1 O9 C3 -126.8(7) 4_655 .
O8 Ce1 O9 C3 103.0(7) . .
O4 Ce1 O9 C3 67.2(7) . .
O4 Ce1 O9 C3 -51.6(6) 4_655 .
Ce2 Ce1 O9 C3 37.3(7) . .
Ce2 Ce1 O9 C3 -60.1(7) 4_655 .
Ce3 Ce1 O9 C3 -12.7(10) . .
Ce3 Ce1 O9 C3 -10.7(6) 4_655 .
O9 C3 O10 Ce3 -2.3(12) . 4_655
O12 C4 O11 Ce2 1.2(19) . .
O2 Ce2 O11 C4 40.7(9) . .
O3 Ce2 O11 C4 -34.6(11) . .
O1 Ce2 O11 C4 -35.4(9) . .
O4 Ce2 O11 C4 83.2(10) . .
O6 Ce2 O11 C4 -108.9(9) . .
O7 Ce2 O11 C4 -170.5(8) . .
O15 Ce2 O11 C4 128.7(10) . .
O17 Ce2 O11 C4 -175.7(10) . .
N1 Ce2 O11 C4 157.7(10) . .
Ce4 Ce2 O11 C4 5.7(9) . .
Ce3 Ce2 O11 C4 -39.3(10) 4_655 .
O11 C4 O12 Ce4 -13.0(19) . .
O2 Ce4 O12 C4 72.7(10) 4_655 .
O2 Ce4 O12 C4 -20.5(9) . .
O12 Ce4 O12 C4 -169.0(10) 4_655 .
O1 Ce4 O12 C4 -73.3(10) 4_655 .
O1 Ce4 O12 C4 52.0(9) . .
O13 Ce4 O12 C4 -105.0(9) . .
O13 Ce4 O12 C4 125.7(10) 4_655 .
Ce2 Ce4 O12 C4 7.3(16) 4_655 .
Ce2 Ce4 O12 C4 11.8(9) . .
Ce3 Ce4 O12 C4 61.5(9) 4_655 .
Ce3 Ce4 O12 C4 -39.8(10) . .
O14 C5 O13 Ce4 20.6(13) . .
O2 Ce4 O13 C5 -75.5(9) 4_655 .
O2 Ce4 O13 C5 16.3(8) . .
O12 Ce4 O13 C5 102.5(8) . .
O12 Ce4 O13 C5 -135.4(8) 4_655 .
O1 Ce4 O13 C5 -56.8(8) 4_655 .
O1 Ce4 O13 C5 64.4(9) . .
O13 Ce4 O13 C5 163.0(8) 4_655 .
Ce2 Ce4 O13 C5 -66.0(8) 4_655 .
Ce2 Ce4 O13 C5 33.4(8) . .
Ce3 Ce4 O13 C5 -19.8(13) 4_655 .
Ce3 Ce4 O13 C5 -16.3(7) . .
O13 C5 O14 Ce3 -8.1(15) . .
O3 Ce3 O14 C5 40.0(10) 4_655 .
O2 Ce3 O14 C5 -36.3(9) . .
O5 Ce3 O14 C5 111.6(9) 4_655 .
O1 Ce3 O14 C5 37.9(9) 4_655 .
O4 Ce3 O14 C5 -78.8(10) . .
O10 Ce3 O14 C5 175.3(8) 4_655 .
O20 Ce3 O14 C5 -129.2(9) . .
O19 Ce3 O14 C5 179.7(10) . .
N2 Ce3 O14 C5 -155.1(10) . .
Ce2 Ce3 O14 C5 43.1(9) 4_655 .
Ce4 Ce3 O14 C5 -2.2(9) . .
O16 N1 O15 Ce2 -178.7(7) . .
O17 N1 O15 Ce2 -2.4(8) . .
O2 Ce2 O15 N1 151.5(5) . .
O3 Ce2 O15 N1 -123.2(5) . .
O1 Ce2 O15 N1 98.5(5) . .
O4 Ce2 O15 N1 -139.7(5) . .
O6 Ce2 O15 N1 0.3(5) . .
O7 Ce2 O15 N1 -65.4(5) . .
O11 Ce2 O15 N1 74.0(5) . .
O17 Ce2 O15 N1 1.3(4) . .
Ce4 Ce2 O15 N1 132.0(4) . .
Ce3 Ce2 O15 N1 -178.5(5) 4_655 .
O16 N1 O17 Ce2 177.6(11) . .
O15 N1 O17 Ce2 2.3(8) . .
O2 Ce2 O17 N1 -40.0(6) . .
O3 Ce2 O17 N1 129.7(5) . .
O1 Ce2 O17 N1 -133.4(5) . .
O4 Ce2 O17 N1 40.0(6) . .
O6 Ce2 O17 N1 177.7(6) . .
O7 Ce2 O17 N1 97.4(5) . .
O11 Ce2 O17 N1 -86.8(5) . .
O15 Ce2 O17 N1 -1.4(5) . .
Ce4 Ce2 O17 N1 -85.0(5) . .
Ce3 Ce2 O17 N1 178.5(4) 4_655 .
O18 N2 O19 Ce3 171.4(8) . .
O20 N2 O19 Ce3 -6.0(6) . .
O3 Ce3 O19 N2 -117.1(4) 4_655 .
O2 Ce3 O19 N2 48.8(5) . .
O14 Ce3 O19 N2 98.0(4) . .
O5 Ce3 O19 N2 -170.4(4) 4_655 .
O1 Ce3 O19 N2 144.0(4) 4_655 .
O4 Ce3 O19 N2 -30.6(4) . .
O10 Ce3 O19 N2 -85.6(4) 4_655 .
O20 Ce3 O19 N2 3.7(4) . .
Ce2 Ce3 O19 N2 -166.8(3) 4_655 .
Ce4 Ce3 O19 N2 95.4(4) . .
O19 N2 O20 Ce3 6.3(7) . .
O18 N2 O20 Ce3 -171.3(6) . .
O3 Ce3 O20 N2 117.0(4) 4_655 .
O2 Ce3 O20 N2 -150.9(4) . .
O14 Ce3 O20 N2 -72.7(4) . .
O5 Ce3 O20 N2 2.7(5) 4_655 .
O1 Ce3 O20 N2 -96.7(5) 4_655 .
O4 Ce3 O20 N2 143.6(5) . .
O10 Ce3 O20 N2 67.1(4) 4_655 .
O19 Ce3 O20 N2 -3.4(4) . .
Ce2 Ce3 O20 N2 145.3(6) 4_655 .
Ce4 Ce3 O20 N2 -133.2(4) . .
